data_4500178
loop_
_publ_author_name
'Oliveira, Mark A.'
'Peterson, Matthew L.'
'Davey, Roger J.'

_publ_section_title
;
 Relative Enthalpy of Formation for Co-Crystals of Small Organic Molecules
;
_journal_issue 2
_journal_name_full 'Crystal Growth &amp; Design'
_journal_page_first 449
_journal_paper_doi 10.1021/cg101214m
_journal_volume 11
_journal_year 2011
_chemical_formula_moiety 'C15 H14 N2 O, C7 H5 N O3 S'
_chemical_formula_sum 'C22 H19 N3 O4 S'
_chemical_formula_weight 421.46
_chemical_melting_point 454.7
_chemical_name_common 'dihydrocarbamazepine saccharin'
_space_group_IT_number 14
_symmetry_cell_setting monoclinic
_symmetry_Int_Tables_number 14
_symmetry_space_group_name_Hall '-P 2yn'
_symmetry_space_group_name_H-M 'P 1 21/n 1'
_atom_sites_solution_hydrogens geom
_atom_sites_solution_primary direct
_atom_sites_solution_secondary difmap
_audit_creation_method SHELXL-97
_cell_angle_alpha 90.00
_cell_angle_beta 105.878(8)
_cell_angle_gamma 90.00
_cell_formula_units_Z 4
_cell_length_a 7.5822(12)
_cell_length_b 25.215(6)
_cell_length_c 10.554(3)
_cell_measurement_reflns_used 2527
_cell_measurement_temperature 100
_cell_measurement_theta_max 26.12
_cell_measurement_theta_min 2.58
_cell_volume 1940.8(8)
_computing_cell_refinement 'Bruker SMART'
_computing_data_collection 'Bruker SMART'
_computing_data_reduction 'Bruker SAINT'
_computing_molecular_graphics 'Bruker SHELXTL'
_computing_publication_material 'Bruker SHELXTL'
_computing_structure_refinement 'SHELXL-97 (Sheldrick, 1997)'
_computing_structure_solution 'SHELXS-97 (Sheldrick, 1990)'
_diffrn_ambient_temperature 100
_diffrn_measured_fraction_theta_full 0.996
_diffrn_measured_fraction_theta_max 0.996
_diffrn_measurement_device_type 'CCD area detector'
_diffrn_measurement_method 'phi and omega scans'
_diffrn_radiation_monochromator graphite
_diffrn_radiation_probe x-ray
_diffrn_radiation_type MoK\a
_diffrn_radiation_wavelength 0.71073
_diffrn_reflns_av_R_equivalents 0.0316
_diffrn_reflns_av_sigmaI/netI 0.0212
_diffrn_reflns_limit_h_max 11
_diffrn_reflns_limit_h_min -9
_diffrn_reflns_limit_k_max 38
_diffrn_reflns_limit_k_min -38
_diffrn_reflns_limit_l_max 15
_diffrn_reflns_limit_l_min -15
_diffrn_reflns_number 56702
_diffrn_reflns_theta_full 32.57
_diffrn_reflns_theta_max 32.57
_diffrn_reflns_theta_min 2.16
_diffrn_source 'fine-focus sealed tube'
_diffrn_source_type 'Bruker D8 Advance'
_exptl_absorpt_coefficient_mu 0.203
_exptl_absorpt_correction_T_max 0.9800
_exptl_absorpt_correction_T_min 0.9323
_exptl_absorpt_correction_type multi-scan
_exptl_crystal_colour colorless
_exptl_crystal_density_diffrn 1.442
_exptl_crystal_density_method 'not measured'
_exptl_crystal_description plate
_exptl_crystal_F_000 880
_exptl_crystal_recrystallization_method 'cooling crystallization from methanol at 1:1 molar ratio'
_exptl_crystal_size_max 0.35
_exptl_crystal_size_mid 0.25
_exptl_crystal_size_min 0.10
_refine_diff_density_max 0.829
_refine_diff_density_min -0.395
_refine_diff_density_rms 0.074
_refine_ls_extinction_method none
_refine_ls_goodness_of_fit_ref 1.203
_refine_ls_hydrogen_treatment mixed
_refine_ls_matrix_type full
_refine_ls_number_parameters 348
_refine_ls_number_reflns 7031
_refine_ls_number_restraints 0
_refine_ls_restrained_S_all 1.203
_refine_ls_R_factor_all 0.0524
_refine_ls_R_factor_gt 0.0426
_refine_ls_shift/su_max 0.006
_refine_ls_shift/su_mean 0.001
_refine_ls_structure_factor_coef Fsqd
_refine_ls_weighting_details 'calc w=1/[\s^2^(Fo^2^)+(0.1000P)^2^+0.0000P] where P=(Fo^2^+2Fc^2^)/3'
_refine_ls_weighting_scheme calc
_refine_ls_wR_factor_gt 0.1385
_refine_ls_wR_factor_ref 0.1500
_reflns_number_gt 5930
_reflns_number_total 7031
_reflns_threshold_expression >2sigma(I)
_cod_data_source_file cg101214m_si_001.cif
_cod_data_source_block HCBZ-SAC_P21/n
_cod_original_cell_volume 1940.9(7)
_cod_original_sg_symbol_H-M 'P 21/n'
_cod_database_code 4500178

loop_
_symmetry_equiv_pos_as_xyz
'x, y, z'
'-x+1/2, y+1/2, -z+1/2'
'-x, -y, -z'
'x-1/2, -y-1/2, z-1/2'

loop_
_atom_site_label
_atom_site_type_symbol
_atom_site_fract_x
_atom_site_fract_y
_atom_site_fract_z
_atom_site_U_iso_or_equiv
_atom_site_adp_type
_atom_site_occupancy
_atom_site_symmetry_multiplicity
_atom_site_calc_flag
_atom_site_refinement_flags
S1 S 0.96040(4) 0.061373(10) 0.34484(3) 0.01535(9) Uani 1 1 d .
O1 O 0.69415(11) 0.04144(3) 1.01672(8) 0.01632(16) Uani 1 1 d .
C6 C 0.63384(13) 0.10127(4) 0.69973(10) 0.01220(18) Uani 1 1 d .
C7 C 0.89027(13) 0.10717(4) 0.90375(10) 0.01219(18) Uani 1 1 d .
C15 C 0.63335(13) 0.04939(4) 0.89534(10) 0.01248(18) Uani 1 1 d .
C12 C 0.90179(14) 0.16152(4) 0.92989(10) 0.01420(19) Uani 1 1 d .
C5 C 0.62693(15) 0.07050(5) 0.58880(11) 0.0162(2) Uani 1 1 d .
C2 C 0.46152(15) 0.16997(5) 0.56345(12) 0.0194(2) Uani 1 1 d .
C8 C 1.04367(14) 0.07417(4) 0.94761(11) 0.01511(19) Uani 1 1 d .
C13 C 0.74859(15) 0.20150(5) 0.88388(12) 0.0187(2) Uani 1 1 d .
C11 C 1.07301(15) 0.18134(5) 1.00290(12) 0.0181(2) Uani 1 1 d .
C1 C 0.55067(14) 0.15117(4) 0.68888(11) 0.01502(19) Uani 1 1 d .
C14 C 0.55769(15) 0.18180(5) 0.81269(12) 0.0211(4) Uani 1 1 d P
C9 C 1.21014(14) 0.09481(5) 1.02105(12) 0.0187(2) Uani 1 1 d .
C4 C 0.53377(15) 0.08961(5) 0.46491(11) 0.0211(2) Uani 1 1 d .
C10 C 1.22459(15) 0.14881(5) 1.04868(11) 0.0196(2) Uani 1 1 d .
C3 C 0.45158(15) 0.13944(5) 0.45248(12) 0.0215(2) Uani 1 1 d .
N1 N 0.72214(11) 0.08246(3) 0.83024(8) 0.01209(16) Uani 1 1 d .
N2 N 0.47827(13) 0.02615(4) 0.82552(10) 0.01735(19) Uani 1 1 d .
O1S O 0.83869(12) 0.02085(3) 0.36682(9) 0.02162(18) Uani 1 1 d .
O2S O 1.12638(12) 0.04420(4) 0.31813(9) 0.02363(19) Uani 1 1 d .
N1S N 0.84715(14) 0.10238(4) 0.22824(10) 0.0197(2) Uani 1 1 d .
O3S O 0.73346(15) 0.18733(4) 0.19760(10) 0.0301(2) Uani 1 1 d .
C1S C 0.99656(13) 0.11077(4) 0.46638(10) 0.01349(19) Uani 1 1 d .
C2S C 1.08454(14) 0.10552(4) 0.59919(11) 0.0160(2) Uani 1 1 d .
C6S C 0.91757(14) 0.15813(4) 0.41168(11) 0.0156(2) Uani 1 1 d .
C5S C 0.92706(17) 0.20271(4) 0.49027(12) 0.0200(2) Uani 1 1 d .
C7S C 0.82209(16) 0.15365(5) 0.26816(11) 0.0190(2) Uani 1 1 d .
C3S C 1.09516(15) 0.15075(5) 0.67710(11) 0.0193(2) Uani 1 1 d .
C4S C 1.01865(17) 0.19851(5) 0.62353(13) 0.0212(2) Uani 1 1 d .
H2N H 0.423(3) 0.0103(8) 0.8714(19) 0.035(5) Uiso 1 1 d .
H1N H 0.438(2) 0.0300(6) 0.7418(18) 0.026(4) Uiso 1 1 d .
H1NS H 0.800(2) 0.0908(7) 0.1509(18) 0.030(4) Uiso 1 1 d .
H2S H 1.149(2) 0.0773(8) 0.6358(17) 0.032(5) Uiso 1 1 d .
H3S H 1.154(3) 0.1490(6) 0.7729(18) 0.031(4) Uiso 1 1 d .
H5S H 0.879(2) 0.2344(7) 0.4591(18) 0.033(5) Uiso 1 1 d .
H4S H 1.036(2) 0.2296(7) 0.6861(18) 0.032(4) Uiso 1 1 d .
H5 H 0.683(2) 0.0377(6) 0.5990(16) 0.023(4) Uiso 1 1 d .
H2 H 0.404(2) 0.2028(7) 0.5562(17) 0.023(4) Uiso 1 1 d .
H4 H 0.516(2) 0.0647(6) 0.3825(17) 0.022(4) Uiso 1 1 d .
H3 H 0.383(2) 0.1504(7) 0.3588(17) 0.032(5) Uiso 1 1 d .
H8 H 1.028(2) 0.0380(6) 0.9290(16) 0.020(4) Uiso 1 1 d .
H11 H 1.085(2) 0.2192(7) 1.0234(17) 0.026(4) Uiso 1 1 d .
H9 H 1.310(2) 0.0690(7) 1.0531(17) 0.026(4) Uiso 1 1 d .
H10 H 1.349(2) 0.1654(7) 1.0940(17) 0.029(4) Uiso 1 1 d .
H13A H 0.746(3) 0.2222(7) 0.9553(18) 0.033(5) Uiso 1 1 d .
H13B H 0.790(3) 0.2226(8) 0.8235(19) 0.042(5) Uiso 1 1 d .
H14B H 0.476(2) 0.2137(6) 0.7835(16) 0.022(4) Uiso 1 1 d .
H14A H 0.514(2) 0.1607(6) 0.8828(15) 0.015(3) Uiso 1 1 d .

loop_
_atom_site_aniso_label
_atom_site_aniso_U_11
_atom_site_aniso_U_22
_atom_site_aniso_U_33
_atom_site_aniso_U_23
_atom_site_aniso_U_13
_atom_site_aniso_U_12
S1 0.01621(13) 0.01173(14) 0.01578(15) -0.00179(8) 0.00042(10) 0.00079(8)
O1 0.0182(3) 0.0172(4) 0.0125(3) 0.0014(3) 0.0023(3) -0.0047(3)
C6 0.0118(4) 0.0128(4) 0.0116(4) 0.0007(3) 0.0026(3) -0.0022(3)
C7 0.0124(4) 0.0118(4) 0.0124(4) 0.0000(3) 0.0036(3) -0.0023(3)
C15 0.0135(4) 0.0092(4) 0.0146(5) -0.0004(3) 0.0037(3) -0.0015(3)
C12 0.0141(4) 0.0135(4) 0.0154(5) -0.0028(3) 0.0046(3) -0.0018(3)
C5 0.0168(4) 0.0166(5) 0.0151(5) -0.0021(4) 0.0040(4) 0.0001(4)
C2 0.0148(4) 0.0182(5) 0.0240(5) 0.0082(4) 0.0031(4) -0.0002(4)
C8 0.0153(4) 0.0142(5) 0.0152(5) 0.0011(4) 0.0031(3) -0.0003(3)
C13 0.0179(4) 0.0134(5) 0.0244(6) -0.0039(4) 0.0047(4) 0.0015(4)
C11 0.0173(4) 0.0163(5) 0.0202(5) -0.0059(4) 0.0042(4) -0.0045(4)
C1 0.0134(4) 0.0122(5) 0.0189(5) 0.0013(4) 0.0036(3) -0.0014(3)
C14 0.0174(5) 0.0171(6) 0.0276(7) -0.0047(4) 0.0040(4) 0.0016(4)
C9 0.0141(4) 0.0218(5) 0.0184(5) 0.0023(4) 0.0015(4) 0.0006(4)
C4 0.0181(5) 0.0309(6) 0.0139(5) -0.0010(4) 0.0039(4) -0.0007(4)
C10 0.0151(4) 0.0245(6) 0.0176(5) -0.0037(4) 0.0017(4) -0.0039(4)
C3 0.0169(4) 0.0300(6) 0.0169(5) 0.0085(4) 0.0036(4) -0.0012(4)
N1 0.0129(3) 0.0116(4) 0.0105(4) 0.0014(3) 0.0011(3) -0.0027(3)
N2 0.0162(4) 0.0186(5) 0.0158(4) 0.0018(3) 0.0018(3) -0.0074(3)
O1S 0.0220(4) 0.0133(4) 0.0258(4) -0.0019(3) 0.0003(3) -0.0042(3)
O2S 0.0223(4) 0.0220(4) 0.0263(5) -0.0041(3) 0.0063(3) 0.0054(3)
N1S 0.0268(5) 0.0157(4) 0.0129(4) -0.0012(3) -0.0011(3) 0.0037(4)
O3S 0.0408(5) 0.0243(5) 0.0233(5) 0.0069(4) 0.0057(4) 0.0145(4)
C1S 0.0143(4) 0.0114(4) 0.0140(4) -0.0010(3) 0.0025(3) -0.0019(3)
C2S 0.0151(4) 0.0164(5) 0.0153(5) 0.0009(4) 0.0020(3) -0.0023(3)
C6S 0.0183(4) 0.0124(5) 0.0171(5) 0.0017(4) 0.0066(4) 0.0005(3)
C5S 0.0279(5) 0.0109(5) 0.0256(6) -0.0006(4) 0.0152(4) -0.0005(4)
C7S 0.0204(5) 0.0224(6) 0.0135(5) 0.0006(4) 0.0037(4) 0.0064(4)
C3S 0.0184(4) 0.0248(6) 0.0154(5) -0.0048(4) 0.0060(4) -0.0080(4)
C4S 0.0267(5) 0.0171(5) 0.0242(6) -0.0077(4) 0.0143(4) -0.0082(4)

loop_
_atom_type_symbol
_atom_type_description
_atom_type_scat_dispersion_real
_atom_type_scat_dispersion_imag
_atom_type_scat_source
C C 0.0033 0.0016 'International Tables Vol C Tables 4.2.6.8 and 6.1.1.4'
H H 0.0000 0.0000 'International Tables Vol C Tables 4.2.6.8 and 6.1.1.4'
N N 0.0061 0.0033 'International Tables Vol C Tables 4.2.6.8 and 6.1.1.4'
O O 0.0106 0.0060 'International Tables Vol C Tables 4.2.6.8 and 6.1.1.4'
S S 0.1246 0.1234 'International Tables Vol C Tables 4.2.6.8 and 6.1.1.4'

loop_
_geom_angle_atom_site_label_1
_geom_angle_atom_site_label_2
_geom_angle_atom_site_label_3
_geom_angle
O2S S1 O1S 117.06(6)
O2S S1 N1S 110.36(6)
O1S S1 N1S 109.78(5)
O2S S1 C1S 112.91(5)
O1S S1 C1S 111.43(5)
N1S S1 C1S 92.61(5)
C5 C6 C1 121.32(10)
C5 C6 N1 121.48(9)
C1 C6 N1 117.18(9)
C12 C7 C8 121.07(9)
C12 C7 N1 121.97(9)
C8 C7 N1 116.95(9)
O1 C15 N2 120.96(10)
O1 C15 N1 121.10(9)
N2 C15 N1 117.94(9)
C7 C12 C11 117.08(10)
C7 C12 C13 126.10(9)
C11 C12 C13 116.80(10)
C4 C5 C6 119.31(11)
C3 C2 C1 120.90(11)
C9 C8 C7 120.47(10)
C12 C13 C14 118.95(9)
C10 C11 C12 122.21(10)
C2 C1 C6 118.32(10)
C2 C1 C14 122.83(10)
C6 C1 C14 118.84(10)
C1 C14 C13 113.53(9)
C8 C9 C10 119.43(10)
C5 C4 C3 120.01(11)
C11 C10 C9 119.73(10)
C2 C3 C4 120.13(11)
C15 N1 C6 121.19(8)
C15 N1 C7 118.52(8)
C6 N1 C7 119.02(8)
C7S N1S S1 116.23(8)
C2S C1S C6S 122.46(10)
C2S C1S S1 127.45(8)
C6S C1S S1 110.06(8)
C1S C2S C3S 116.92(10)
C5S C6S C1S 120.15(11)
C5S C6S C7S 126.81(10)
C1S C6S C7S 113.00(10)
C6S C5S C4S 118.20(11)
O3S C7S N1S 124.59(11)
O3S C7S C6S 127.35(11)
N1S C7S C6S 108.02(9)
C4S C3S C2S 121.24(11)
C3S C4S C5S 121.00(11)

loop_
_geom_bond_atom_site_label_1
_geom_bond_atom_site_label_2
_geom_bond_distance
S1 O2S 1.4300(9)
S1 O1S 1.4375(9)
S1 N1S 1.6562(10)
S1 C1S 1.7549(11)
O1 C15 1.2533(13)
C6 C5 1.3935(15)
C6 C1 1.3981(14)
C6 N1 1.4373(13)
C7 C12 1.3960(15)
C7 C8 1.4018(15)
C7 N1 1.4402(12)
C15 N2 1.3397(13)
C15 N1 1.3689(13)
C12 C11 1.4077(14)
C12 C13 1.5142(15)
C5 C4 1.3913(16)
C2 C3 1.3862(18)
C2 C1 1.3945(15)
C8 C9 1.3891(15)
C13 C14 1.5202(16)
C11 C10 1.3869(16)
C1 C14 1.5064(16)
C9 C10 1.3907(18)
C4 C3 1.3927(18)
N1S C7S 1.3888(15)
O3S C7S 1.2057(14)
C1S C2S 1.3841(15)
C1S C6S 1.3888(15)
C2S C3S 1.3955(16)
C6S C5S 1.3871(16)
C6S C7S 1.4938(16)
C5S C4S 1.3918(19)
C3S C4S 1.3881(18)

loop_
_cod_related_entry_id
_cod_related_entry_database
_cod_related_entry_code
1 ChemSpider 30661278
